data_7105293
loop_
_publ_author_name
'Guo, Jiayi'
'Lau, Kai-Chung'
'Xi, Hong-Wei'
'Lim, Kok Hwa'
'So, Cheuk-Wai'

_publ_section_title
;
 Synthesis and characterization of a tin(II)
 bis(phosphinoyl)methanediide complex: a stannavinylidene derivative.
;
_journal_issue 11
_journal_name_full 'Chemical communications (Cambridge, England)'
_journal_page_first 1929
_journal_page_last 1931
_journal_paper_doi 10.1039/b922377k
_journal_volume 46
_journal_year 2010
_chemical_absolute_configuration unk
_chemical_formula_moiety 'C34 H48 N2 P2 S Si3 Sn, 0.5(C4 H10 O)'
_chemical_formula_sum 'C36 H53 N2 O0.5 P2 S Si3 Sn'
_chemical_formula_weight 818.76
_chemical_name_systematic
;
?
;
_space_group_IT_number 4
_symmetry_cell_setting monoclinic
_symmetry_space_group_name_Hall 'P 2yb'
_symmetry_space_group_name_H-M 'P 1 21 1'
_atom_sites_solution_hydrogens geom
_atom_sites_solution_primary direct
_atom_sites_solution_secondary difmap
_audit_creation_method SHELXL-97
_cell_angle_alpha 90.00
_cell_angle_beta 110.8640(10)
_cell_angle_gamma 90.00
_cell_formula_units_Z 4
_cell_length_a 9.2762(3)
_cell_length_b 40.3235(12)
_cell_length_c 11.5632(3)
_cell_measurement_reflns_used 9851
_cell_measurement_temperature 103(2)
_cell_measurement_theta_max 27.18
_cell_measurement_theta_min 2.42
_cell_volume 4041.6(2)
_computing_cell_refinement 'Bruker SAINT'
_computing_data_collection 'Bruker APEX2'
_computing_data_reduction 'Bruker SAINT'
_computing_molecular_graphics 'Bruker SHELXTL'
_computing_publication_material 'Bruker SHELXTL'
_computing_structure_refinement 'SHELXL-97 (Sheldrick, 2008)'
_computing_structure_solution 'SHELXS-97 (Sheldrick, 2008)'
_diffrn_ambient_temperature 103(2)
_diffrn_measured_fraction_theta_full 0.989
_diffrn_measured_fraction_theta_max 0.989
_diffrn_measurement_device_type 'Bruker APEX-II CCD'
_diffrn_measurement_method '\f and \w scans'
_diffrn_radiation_monochromator graphite
_diffrn_radiation_source 'fine-focus sealed tube'
_diffrn_radiation_type MoK\a
_diffrn_radiation_wavelength 0.71073
_diffrn_reflns_av_R_equivalents 0.0429
_diffrn_reflns_av_sigmaI/netI 0.0614
_diffrn_reflns_limit_h_max 11
_diffrn_reflns_limit_h_min -11
_diffrn_reflns_limit_k_max 50
_diffrn_reflns_limit_k_min -51
_diffrn_reflns_limit_l_max 14
_diffrn_reflns_limit_l_min -14
_diffrn_reflns_number 46207
_diffrn_reflns_theta_full 27.32
_diffrn_reflns_theta_max 27.32
_diffrn_reflns_theta_min 2.40
_exptl_absorpt_coefficient_mu 0.880
_exptl_absorpt_correction_T_max 0.9171
_exptl_absorpt_correction_T_min 0.7197
_exptl_absorpt_correction_type multi-scan
_exptl_absorpt_process_details sadabs
_exptl_crystal_colour colourless
_exptl_crystal_density_diffrn 1.346
_exptl_crystal_density_method 'not measured'
_exptl_crystal_description block
_exptl_crystal_F_000 1700
_exptl_crystal_size_max 0.40
_exptl_crystal_size_mid 0.14
_exptl_crystal_size_min 0.10
_refine_diff_density_max 0.863
_refine_diff_density_min -1.403
_refine_diff_density_rms 0.112
_refine_ls_abs_structure_details 'Flack H D (1983), Acta Cryst. A39, 876-881'
_refine_ls_abs_structure_Flack 0.463(12)
_refine_ls_extinction_method none
_refine_ls_goodness_of_fit_ref 1.043
_refine_ls_hydrogen_treatment constr
_refine_ls_matrix_type full
_refine_ls_number_parameters 841
_refine_ls_number_reflns 17778
_refine_ls_number_restraints 6
_refine_ls_restrained_S_all 1.044
_refine_ls_R_factor_all 0.0495
_refine_ls_R_factor_gt 0.0367
_refine_ls_shift/su_max 0.001
_refine_ls_shift/su_mean 0.000
_refine_ls_structure_factor_coef Fsqd
_refine_ls_weighting_details 'calc w=1/[\s^2^(Fo^2^)+(0.0202P)^2^+3.4809P] where P=(Fo^2^+2Fc^2^)/3'
_refine_ls_weighting_scheme calc
_refine_ls_wR_factor_gt 0.0683
_refine_ls_wR_factor_ref 0.0750
_reflns_number_gt 15592
_reflns_number_total 17778
_reflns_threshold_expression >2sigma(I)
_cod_data_source_file b922377k.txt
_cod_data_source_block scw63s
_cod_depositor_comments
;
The following automatic conversions were performed:
'_symmetry_cell_setting' value 'Monoclinic' changed to 'monoclinic'
according to '/home/saulius/struct/CIF-dictionaries/cif_core.dic'
dictionary named 'cif_core.dic' version 2.4.1 from 2010-06-29.

Automatic conversion script
Id: cif_fix_enum 1527 2010-12-29 10:47:43Z saulius 
;
_cod_original_sg_symbol_H-M P2(1)
_cod_original_formula_sum 'C36 H53 N2 O0.50 P2 S Si3 Sn'
_cod_database_code 7105293

loop_
_symmetry_equiv_pos_as_xyz
'x, y, z'
'-x, y+1/2, -z'

loop_
_atom_site_label
_atom_site_type_symbol
_atom_site_fract_x
_atom_site_fract_y
_atom_site_fract_z
_atom_site_U_iso_or_equiv
_atom_site_adp_type
_atom_site_occupancy
_atom_site_symmetry_multiplicity
_atom_site_calc_flag
_atom_site_refinement_flags
_atom_site_disorder_assembly
_atom_site_disorder_group
C1 C -0.1997(5) 0.28621(9) -0.2264(4) 0.0128(9) Uani 1 1 d . . .
C2 C -0.1994(5) 0.27805(10) -0.3436(4) 0.0146(9) Uani 1 1 d . . .
H2 H -0.1297 0.2888 -0.3748 0.018 Uiso 1 1 calc R . .
C3 C -0.2998(5) 0.25438(10) -0.4144(4) 0.0181(9) Uani 1 1 d . . .
H3 H -0.2983 0.2487 -0.4938 0.022 Uiso 1 1 calc R . .
C4 C -0.4030(5) 0.23883(11) -0.3699(4) 0.0182(10) Uani 1 1 d . . .
H4 H -0.4722 0.2226 -0.4187 0.022 Uiso 1 1 calc R . .
C5 C -0.4047(6) 0.24712(11) -0.2538(4) 0.0187(10) Uani 1 1 d . . .
H5 H -0.4755 0.2365 -0.2234 0.022 Uiso 1 1 calc R . .
C6 C -0.3051(5) 0.27062(10) -0.1825(4) 0.0142(9) Uani 1 1 d . . .
H6 H -0.3076 0.2763 -0.1035 0.017 Uiso 1 1 calc R . .
C7 C -0.0305(5) 0.34512(10) -0.2339(4) 0.0120(8) Uani 1 1 d . . .
C8 C -0.1597(5) 0.36033(11) -0.3222(4) 0.0179(10) Uani 1 1 d . . .
H8 H -0.2605 0.3537 -0.3283 0.022 Uiso 1 1 calc R . .
C9 C -0.1419(6) 0.38446(11) -0.3991(4) 0.0215(10) Uani 1 1 d . . .
H9 H -0.2302 0.3943 -0.4587 0.026 Uiso 1 1 calc R . .
C10 C 0.0051(6) 0.39462(12) -0.3905(4) 0.0216(11) Uani 1 1 d . . .
H10 H 0.0174 0.4119 -0.4420 0.026 Uiso 1 1 calc R . .
C11 C 0.1326(6) 0.37931(11) -0.3065(4) 0.0210(10) Uani 1 1 d . . .
H11 H 0.2330 0.3856 -0.3023 0.025 Uiso 1 1 calc R . .
C12 C 0.1156(5) 0.35462(10) -0.2276(4) 0.0148(9) Uani 1 1 d . . .
H12 H 0.2041 0.3444 -0.1697 0.018 Uiso 1 1 calc R . .
C13 C 0.1087(4) 0.29474(11) -0.0346(3) 0.0118(8) Uani 1 1 d . . .
H13 H 0.1925 0.3118 -0.0105 0.014 Uiso 1 1 calc R . .
C14 C 0.0858(5) 0.22323(9) -0.0440(4) 0.0145(9) Uani 1 1 d . . .
C15 C -0.0345(5) 0.20833(10) -0.1397(4) 0.0209(10) Uani 1 1 d . . .
H15 H -0.0594 0.2157 -0.2227 0.025 Uiso 1 1 calc R . .
C16 C -0.1179(5) 0.18257(10) -0.1125(5) 0.0265(11) Uani 1 1 d . . .
H16 H -0.1996 0.1724 -0.1775 0.032 Uiso 1 1 calc R . .
C17 C -0.0836(6) 0.17184(12) 0.0063(5) 0.0260(11) Uani 1 1 d . . .
H17 H -0.1420 0.1545 0.0237 0.031 Uiso 1 1 calc R . .
C18 C 0.0360(6) 0.18628(12) 0.1012(5) 0.0269(11) Uani 1 1 d . . .
H18 H 0.0606 0.1785 0.1836 0.032 Uiso 1 1 calc R . .
C19 C 0.1214(6) 0.21223(10) 0.0770(4) 0.0214(10) Uani 1 1 d . . .
H19 H 0.2029 0.2222 0.1427 0.026 Uiso 1 1 calc R . .
C20 C 0.3824(5) 0.25547(10) 0.0377(4) 0.0124(9) Uani 1 1 d . . .
C21 C 0.4331(5) 0.27416(10) 0.1471(4) 0.0168(9) Uani 1 1 d . . .
H21 H 0.3645 0.2892 0.1642 0.020 Uiso 1 1 calc R . .
C22 C 0.5832(6) 0.27079(11) 0.2305(4) 0.0211(10) Uani 1 1 d . . .
H22 H 0.6168 0.2835 0.3046 0.025 Uiso 1 1 calc R . .
C23 C 0.6836(6) 0.24901(12) 0.2061(5) 0.0233(11) Uani 1 1 d . . .
H23 H 0.7861 0.2467 0.2634 0.028 Uiso 1 1 calc R . .
C24 C 0.6352(5) 0.23054(12) 0.0982(4) 0.0229(11) Uani 1 1 d . . .
H24 H 0.7049 0.2159 0.0807 0.028 Uiso 1 1 calc R . .
C25 C 0.4843(5) 0.23344(11) 0.0154(4) 0.0186(10) Uani 1 1 d . . .
H25 H 0.4508 0.2202 -0.0573 0.022 Uiso 1 1 calc R . .
C26 C 0.2214(6) 0.25622(10) 0.4045(4) 0.0233(11) Uani 1 1 d . . .
H26A H 0.1302 0.2461 0.3429 0.035 Uiso 1 1 calc R . .
H26B H 0.2371 0.2468 0.4863 0.035 Uiso 1 1 calc R . .
H26C H 0.3122 0.2517 0.3825 0.035 Uiso 1 1 calc R . .
C27 C 0.3531(5) 0.31807(11) 0.5469(4) 0.0217(10) Uani 1 1 d . . .
H27A H 0.4519 0.3139 0.5366 0.032 Uiso 1 1 calc R . .
H27B H 0.3514 0.3066 0.6211 0.032 Uiso 1 1 calc R . .
H27C H 0.3405 0.3420 0.5557 0.032 Uiso 1 1 calc R . .
C28 C 0.0110(6) 0.30914(12) 0.4411(4) 0.0255(12) Uani 1 1 d . . .
H28A H -0.0047 0.3330 0.4487 0.038 Uiso 1 1 calc R . .
H28B H 0.0194 0.2980 0.5185 0.038 Uiso 1 1 calc R . .
H28C H -0.0768 0.3000 0.3731 0.038 Uiso 1 1 calc R . .
C29 C 0.2553(5) 0.37004(11) 0.1050(4) 0.0197(10) Uani 1 1 d . . .
H29A H 0.3190 0.3547 0.0780 0.030 Uiso 1 1 calc R . .
H29B H 0.2936 0.3927 0.1057 0.030 Uiso 1 1 calc R . .
H29C H 0.1481 0.3687 0.0477 0.030 Uiso 1 1 calc R . .
C30 C 0.4769(6) 0.36107(15) 0.3578(5) 0.0304(14) Uani 1 1 d . . .
H30A H 0.4913 0.3650 0.4448 0.046 Uiso 1 1 calc R . .
H30B H 0.5230 0.3793 0.3270 0.046 Uiso 1 1 calc R . .
H30C H 0.5270 0.3402 0.3504 0.046 Uiso 1 1 calc R . .
C31 C 0.1692(6) 0.39215(11) 0.3221(4) 0.0248(11) Uani 1 1 d . . .
H31A H 0.0620 0.3946 0.2658 0.037 Uiso 1 1 calc R . .
H31B H 0.2243 0.4131 0.3259 0.037 Uiso 1 1 calc R . .
H31C H 0.1710 0.3864 0.4049 0.037 Uiso 1 1 calc R . .
C32 C -0.2704(6) 0.35402(12) 0.1363(5) 0.0253(12) Uani 1 1 d . . .
H32A H -0.3084 0.3316 0.1419 0.038 Uiso 1 1 calc R . .
H32B H -0.3433 0.3704 0.1462 0.038 Uiso 1 1 calc R . .
H32C H -0.1694 0.3571 0.2018 0.038 Uiso 1 1 calc R . .
C33 C -0.1842(6) 0.40230(11) -0.0342(5) 0.0245(11) Uani 1 1 d . . .
H33A H -0.0839 0.4063 0.0310 0.037 Uiso 1 1 calc R . .
H33B H -0.2593 0.4185 -0.0272 0.037 Uiso 1 1 calc R . .
H33C H -0.1740 0.4045 -0.1153 0.037 Uiso 1 1 calc R . .
C34 C -0.4460(6) 0.35344(13) -0.1373(5) 0.0307(13) Uani 1 1 d . . .
H34A H -0.4396 0.3560 -0.2196 0.046 Uiso 1 1 calc R . .
H34B H -0.5176 0.3699 -0.1262 0.046 Uiso 1 1 calc R . .
H34C H -0.4832 0.3311 -0.1294 0.046 Uiso 1 1 calc R . .
C35 C 0.4274(5) -0.00328(10) 0.5080(4) 0.0127(9) Uani 1 1 d . . .
C36 C 0.5726(5) -0.01372(10) 0.5146(4) 0.0163(9) Uani 1 1 d . . .
H36 H 0.6618 -0.0039 0.5734 0.020 Uiso 1 1 calc R . .
C37 C 0.5888(5) -0.03832(11) 0.4363(4) 0.0178(10) Uani 1 1 d . . .
H37 H 0.6888 -0.0453 0.4418 0.021 Uiso 1 1 calc R . .
C38 C 0.4601(6) -0.05252(12) 0.3508(4) 0.0203(11) Uani 1 1 d . . .
H38 H 0.4717 -0.0695 0.2979 0.024 Uiso 1 1 calc R . .
C39 C 0.3137(6) -0.04227(11) 0.3411(4) 0.0224(11) Uani 1 1 d . . .
H39 H 0.2253 -0.0522 0.2817 0.027 Uiso 1 1 calc R . .
C40 C 0.2967(5) -0.01739(11) 0.4188(4) 0.0176(10) Uani 1 1 d . . .
H40 H 0.1966 -0.0100 0.4114 0.021 Uiso 1 1 calc R . .
C41 C 0.2664(5) 0.05669(9) 0.5194(4) 0.0130(9) Uani 1 1 d . . .
C42 C 0.2716(5) 0.06553(10) 0.4034(4) 0.0163(9) Uani 1 1 d . . .
H42 H 0.3422 0.0549 0.3729 0.020 Uiso 1 1 calc R . .
C43 C 0.1733(5) 0.08988(11) 0.3337(4) 0.0205(10) Uani 1 1 d . . .
H43 H 0.1769 0.0960 0.2554 0.025 Uiso 1 1 calc R . .
C44 C 0.0702(5) 0.10524(11) 0.3776(4) 0.0215(10) Uani 1 1 d . . .
H44 H 0.0041 0.1221 0.3299 0.026 Uiso 1 1 calc R . .
C45 C 0.0625(5) 0.09626(11) 0.4902(4) 0.0205(10) Uani 1 1 d . . .
H45 H -0.0103 0.1066 0.5190 0.025 Uiso 1 1 calc R . .
C46 C 0.1611(5) 0.07201(10) 0.5620(4) 0.0161(9) Uani 1 1 d . . .
H46 H 0.1561 0.0660 0.6400 0.019 Uiso 1 1 calc R . .
C47 C 0.5728(5) 0.04610(11) 0.7130(3) 0.0121(8) Uani 1 1 d . . .
H47 H 0.6540 0.0285 0.7368 0.015 Uiso 1 1 calc R . .
C48 C 0.5485(5) 0.11713(9) 0.6874(4) 0.0136(9) Uani 1 1 d . . .
C49 C 0.4524(5) 0.13456(10) 0.5856(4) 0.0188(10) Uani 1 1 d . . .
H49 H 0.4475 0.1287 0.5047 0.023 Uiso 1 1 calc R . .
C50 C 0.3633(5) 0.16067(11) 0.6024(5) 0.0248(11) Uani 1 1 d . . .
H50 H 0.2964 0.1724 0.5326 0.030 Uiso 1 1 calc R . .
C51 C 0.3720(6) 0.16947(11) 0.7196(5) 0.0238(11) Uani 1 1 d . . .
H51 H 0.3107 0.1872 0.7306 0.029 Uiso 1 1 calc R . .
C52 C 0.4699(5) 0.15255(11) 0.8219(5) 0.0226(11) Uani 1 1 d . . .
H52 H 0.4766 0.1589 0.9028 0.027 Uiso 1 1 calc R . .
C53 C 0.5575(5) 0.12644(10) 0.8059(4) 0.0164(9) Uani 1 1 d . . .
H53 H 0.6242 0.1148 0.8760 0.020 Uiso 1 1 calc R . .
C54 C 0.8450(5) 0.08541(11) 0.7885(4) 0.0148(9) Uani 1 1 d . . .
C55 C 0.9481(5) 0.10819(11) 0.7680(4) 0.0211(10) Uani 1 1 d . . .
H55 H 0.9170 0.1206 0.6933 0.025 Uiso 1 1 calc R . .
C56 C 1.0940(6) 0.11276(12) 0.8550(5) 0.0245(11) Uani 1 1 d . . .
H56 H 1.1628 0.1282 0.8401 0.029 Uiso 1 1 calc R . .
C57 C 1.1392(6) 0.09476(12) 0.9633(5) 0.0219(11) Uani 1 1 d . . .
H57 H 1.2401 0.0976 1.0227 0.026 Uiso 1 1 calc R . .
C58 C 1.0397(5) 0.07277(11) 0.9861(4) 0.0226(10) Uani 1 1 d . . .
H58 H 1.0715 0.0609 1.0620 0.027 Uiso 1 1 calc R . .
C59 C 0.8924(5) 0.06771(10) 0.8992(4) 0.0180(9) Uani 1 1 d . . .
H59 H 0.8247 0.0522 0.9154 0.022 Uiso 1 1 calc R . .
C60 C 0.6932(6) 0.08381(11) 1.1469(5) 0.0266(12) Uani 1 1 d . . .
H60A H 0.7844 0.0875 1.1245 0.040 Uiso 1 1 calc R . .
H60B H 0.7107 0.0934 1.2286 0.040 Uiso 1 1 calc R . .
H60C H 0.6034 0.0944 1.0854 0.040 Uiso 1 1 calc R . .
C61 C 0.4768(6) 0.03249(13) 1.1858(4) 0.0305(12) Uani 1 1 d . . .
H61A H 0.3897 0.0423 1.1190 0.046 Uiso 1 1 calc R . .
H61B H 0.4883 0.0435 1.2641 0.046 Uiso 1 1 calc R . .
H61C H 0.4576 0.0088 1.1925 0.046 Uiso 1 1 calc R . .
C62 C 0.8196(6) 0.02169(12) 1.2885(4) 0.0292(12) Uani 1 1 d . . .
H62A H 0.8102 -0.0024 1.2931 0.044 Uiso 1 1 calc R . .
H62B H 0.8154 0.0319 1.3642 0.044 Uiso 1 1 calc R . .
H62C H 0.9183 0.0271 1.2798 0.044 Uiso 1 1 calc R . .
C63 C 0.9316(6) -0.02155(13) 1.0960(5) 0.0306(13) Uani 1 1 d . . .
H63A H 0.9842 -0.0025 1.0764 0.046 Uiso 1 1 calc R . .
H63B H 0.9732 -0.0421 1.0750 0.046 Uiso 1 1 calc R . .
H63C H 0.9482 -0.0214 1.1846 0.046 Uiso 1 1 calc R . .
C64 C 0.6247(6) -0.05250(11) 1.0644(4) 0.0273(12) Uani 1 1 d . . .
H64A H 0.6321 -0.0471 1.1490 0.041 Uiso 1 1 calc R . .
H64B H 0.6765 -0.0737 1.0645 0.041 Uiso 1 1 calc R . .
H64C H 0.5159 -0.0542 1.0112 0.041 Uiso 1 1 calc R . .
C65 C 0.7071(6) -0.03095(10) 0.8444(4) 0.0201(10) Uani 1 1 d . . .
H65A H 0.6010 -0.0279 0.7868 0.030 Uiso 1 1 calc R . .
H65B H 0.7370 -0.0542 0.8440 0.030 Uiso 1 1 calc R . .
H65C H 0.7767 -0.0169 0.8187 0.030 Uiso 1 1 calc R . .
C66 C 0.1856(6) -0.01192(11) 0.8775(4) 0.0229(11) Uani 1 1 d . . .
H66A H 0.2870 -0.0143 0.9430 0.034 Uiso 1 1 calc R . .
H66B H 0.1149 -0.0286 0.8887 0.034 Uiso 1 1 calc R . .
H66C H 0.1450 0.0103 0.8817 0.034 Uiso 1 1 calc R . .
C67 C 0.2722(6) -0.06077(11) 0.7084(4) 0.0243(11) Uani 1 1 d . . .
H67A H 0.2964 -0.0622 0.6327 0.036 Uiso 1 1 calc R . .
H67B H 0.1909 -0.0767 0.7041 0.036 Uiso 1 1 calc R . .
H67C H 0.3649 -0.0658 0.7801 0.036 Uiso 1 1 calc R . .
C68 C 0.0107(6) -0.01137(14) 0.6026(5) 0.0282(13) Uani 1 1 d . . .
H68A H -0.0258 0.0110 0.6102 0.042 Uiso 1 1 calc R . .
H68B H -0.0619 -0.0277 0.6132 0.042 Uiso 1 1 calc R . .
H68C H 0.0180 -0.0141 0.5207 0.042 Uiso 1 1 calc R . .
O1 O 0.6881(4) 0.19247(8) 0.3754(3) 0.0318(8) Uani 1 1 d D . .
C69 C 0.9418(6) 0.18425(13) 0.5164(5) 0.0387(13) Uani 1 1 d D . .
H69A H 0.9764 0.1813 0.4463 0.058 Uiso 1 1 calc R . .
H69B H 1.0066 0.1709 0.5865 0.058 Uiso 1 1 calc R . .
H69C H 0.9500 0.2077 0.5403 0.058 Uiso 1 1 calc R . .
C71 C 0.5281(6) 0.18515(11) 0.3277(5) 0.0310(11) Uani 1 1 d D . .
H71A H 0.4724 0.2041 0.2771 0.037 Uiso 1 1 calc R . .
H71B H 0.4912 0.1826 0.3977 0.037 Uiso 1 1 calc R . .
C70 C 0.7780(6) 0.17330(12) 0.4802(5) 0.0329(12) Uani 1 1 d D . .
H70A H 0.7690 0.1494 0.4589 0.039 Uiso 1 1 calc R . .
H70B H 0.7408 0.1768 0.5496 0.039 Uiso 1 1 calc R . .
N1 N 0.1820(4) 0.32011(8) 0.2685(3) 0.0119(8) Uani 1 1 d . . .
N2 N -0.1153(4) 0.33080(8) -0.0236(3) 0.0136(8) Uani 1 1 d . . .
N3 N 0.6407(4) 0.01937(8) 1.0110(3) 0.0133(8) Uani 1 1 d . . .
N4 N 0.3414(4) 0.01046(8) 0.7181(3) 0.0115(8) Uani 1 1 d . . .
P1 P -0.06012(13) 0.31519(3) -0.12828(10) 0.0103(2) Uani 1 1 d . . .
P2 P 0.18891(13) 0.25834(3) -0.07771(10) 0.0121(2) Uani 1 1 d . . .
P3 P 0.40059(13) 0.02665(3) 0.61548(10) 0.0110(2) Uani 1 1 d . . .
P4 P 0.65649(13) 0.08111(3) 0.66716(10) 0.0113(2) Uani 1 1 d . . .
S1 S 0.19219(13) 0.25678(3) -0.24598(10) 0.0180(2) Uani 1 1 d . . .
S2 S 0.67292(13) 0.07918(3) 0.50291(10) 0.0178(2) Uani 1 1 d . . .
Si1 Si 0.19216(14) 0.30238(3) 0.40837(11) 0.0152(3) Uani 1 1 d . . .
Si2 Si 0.26495(15) 0.35853(3) 0.26391(12) 0.0152(3) Uani 1 1 d . . .
Si3 Si -0.25141(14) 0.35964(3) -0.01706(12) 0.0144(3) Uani 1 1 d . . .
Si4 Si 0.65715(14) 0.03796(3) 1.15123(11) 0.0157(3) Uani 1 1 d . . .
Si5 Si 0.71975(15) -0.01896(3) 1.00440(12) 0.0154(3) Uani 1 1 d . . .
Si6 Si 0.20453(14) -0.01785(3) 0.72410(12) 0.0148(3) Uani 1 1 d . . .
Sn1 Sn 0.00619(3) 0.293646(6) 0.12688(2) 0.01203(7) Uani 1 1 d . . .
Sn2 Sn 0.46452(3) 0.046951(5) 0.87155(2) 0.01194(7) Uani 1 1 d . . .
C72 C 0.4890(7) 0.15447(13) 0.2504(5) 0.0423(14) Uani 1 1 d D . .
H72A H 0.5257 0.1567 0.1811 0.063 Uiso 1 1 calc R . .
H72B H 0.3769 0.1513 0.2183 0.063 Uiso 1 1 calc R . .
H72C H 0.5387 0.1353 0.3010 0.063 Uiso 1 1 calc R . .

loop_
_atom_site_aniso_label
_atom_site_aniso_U_11
_atom_site_aniso_U_22
_atom_site_aniso_U_33
_atom_site_aniso_U_23
_atom_site_aniso_U_13
_atom_site_aniso_U_12
C1 0.011(2) 0.009(2) 0.016(2) 0.0006(15) 0.0016(17) 0.0020(16)
C2 0.013(2) 0.015(2) 0.015(2) -0.0003(17) 0.0032(18) 0.0013(17)
C3 0.019(2) 0.018(2) 0.016(2) -0.0045(17) 0.0041(19) 0.0024(18)
C4 0.014(2) 0.013(2) 0.022(2) -0.0044(19) 0.000(2) 0.0002(18)
C5 0.023(3) 0.016(2) 0.020(2) 0.0019(18) 0.010(2) -0.0001(19)
C6 0.016(2) 0.010(2) 0.018(2) -0.0014(17) 0.0073(19) -0.0023(17)
C7 0.014(2) 0.009(2) 0.0114(19) -0.0017(16) 0.0024(18) 0.0016(17)
C8 0.015(2) 0.021(2) 0.016(2) 0.0037(18) 0.0035(19) 0.0013(18)
C9 0.023(3) 0.016(2) 0.021(2) 0.0053(19) 0.003(2) 0.005(2)
C10 0.029(3) 0.012(2) 0.025(3) 0.005(2) 0.011(2) -0.0007(19)
C11 0.021(3) 0.022(2) 0.021(2) 0.0026(19) 0.008(2) -0.006(2)
C12 0.011(2) 0.021(2) 0.012(2) 0.0019(17) 0.0039(19) -0.0014(18)
C13 0.014(2) 0.0097(18) 0.0131(19) -0.0020(19) 0.0068(17) -0.0005(19)
C14 0.018(2) 0.0046(19) 0.025(2) -0.0013(17) 0.011(2) 0.0019(16)
C15 0.020(3) 0.018(2) 0.021(2) -0.0005(18) 0.003(2) 0.0024(18)
C16 0.017(3) 0.011(2) 0.045(3) -0.007(2) 0.003(2) -0.0051(18)
C17 0.022(3) 0.020(2) 0.041(3) 0.001(2) 0.017(2) -0.001(2)
C18 0.027(3) 0.025(3) 0.029(3) 0.008(2) 0.011(2) -0.001(2)
C19 0.026(3) 0.016(2) 0.024(2) -0.0001(18) 0.011(2) -0.0026(19)
C20 0.013(2) 0.010(2) 0.014(2) 0.0022(17) 0.0047(19) 0.0013(17)
C21 0.018(3) 0.016(2) 0.017(2) 0.0015(17) 0.007(2) -0.0003(18)
C22 0.021(3) 0.018(2) 0.020(2) 0.0002(19) 0.002(2) -0.0045(19)
C23 0.014(3) 0.025(3) 0.030(3) 0.009(2) 0.008(2) 0.000(2)
C24 0.012(2) 0.029(3) 0.028(3) 0.007(2) 0.008(2) 0.010(2)
C25 0.019(3) 0.019(2) 0.018(2) 0.0052(18) 0.008(2) 0.0078(19)
C26 0.033(3) 0.015(2) 0.019(2) 0.0009(19) 0.006(2) 0.000(2)
C27 0.024(3) 0.021(2) 0.017(2) 0.0029(19) 0.005(2) -0.002(2)
C28 0.022(3) 0.037(3) 0.021(3) 0.005(2) 0.012(2) 0.004(2)
C29 0.022(3) 0.014(2) 0.024(2) -0.0046(18) 0.009(2) -0.0058(19)
C30 0.028(3) 0.033(3) 0.029(3) 0.001(2) 0.008(3) -0.013(2)
C31 0.036(3) 0.016(2) 0.027(3) -0.007(2) 0.018(2) -0.006(2)
C32 0.029(3) 0.022(3) 0.030(3) -0.007(2) 0.016(3) 0.004(2)
C33 0.025(3) 0.014(2) 0.034(3) 0.005(2) 0.010(2) 0.008(2)
C34 0.018(3) 0.034(3) 0.036(3) -0.006(2) 0.006(2) 0.003(2)
C35 0.013(2) 0.012(2) 0.013(2) -0.0008(16) 0.0041(18) 0.0000(17)
C36 0.016(2) 0.017(2) 0.011(2) -0.0009(17) 0.0002(19) -0.0004(18)
C37 0.015(3) 0.020(2) 0.017(2) -0.0021(18) 0.005(2) 0.0049(19)
C38 0.026(3) 0.017(3) 0.017(2) -0.0072(19) 0.008(2) 0.001(2)
C39 0.024(3) 0.021(2) 0.019(2) -0.0073(19) 0.003(2) -0.006(2)
C40 0.015(2) 0.019(2) 0.019(2) -0.0052(19) 0.006(2) 0.0010(19)
C41 0.013(2) 0.011(2) 0.013(2) -0.0018(16) 0.0022(18) -0.0029(16)
C42 0.014(2) 0.018(2) 0.015(2) -0.0045(17) 0.0043(19) -0.0014(18)
C43 0.023(3) 0.021(2) 0.016(2) 0.0017(18) 0.004(2) -0.006(2)
C44 0.016(3) 0.016(2) 0.025(2) 0.0012(19) -0.003(2) 0.0029(19)
C45 0.011(2) 0.018(2) 0.031(3) 0.003(2) 0.006(2) 0.0035(18)
C46 0.018(3) 0.015(2) 0.016(2) -0.0007(17) 0.006(2) -0.0025(18)
C47 0.015(2) 0.0101(19) 0.0112(18) -0.0020(18) 0.0041(16) 0.000(2)
C48 0.017(2) 0.009(2) 0.017(2) -0.0045(16) 0.0079(19) -0.0037(17)
C49 0.019(2) 0.013(2) 0.023(2) 0.0000(17) 0.005(2) -0.0045(18)
C50 0.014(2) 0.018(2) 0.036(3) 0.003(2) 0.002(2) -0.0006(18)
C51 0.018(3) 0.010(2) 0.045(3) -0.007(2) 0.013(2) -0.0027(19)
C52 0.023(3) 0.014(2) 0.031(3) -0.006(2) 0.010(2) -0.0080(19)
C53 0.018(2) 0.010(2) 0.023(2) -0.0015(17) 0.010(2) -0.0031(17)
C54 0.013(2) 0.017(2) 0.015(2) -0.0052(18) 0.0057(19) -0.0005(18)
C55 0.018(3) 0.022(2) 0.025(2) 0.0016(19) 0.010(2) -0.0029(19)
C56 0.019(3) 0.021(3) 0.036(3) -0.007(2) 0.013(2) -0.007(2)
C57 0.007(2) 0.026(3) 0.027(3) -0.007(2) -0.001(2) 0.0016(19)
C58 0.019(3) 0.024(3) 0.022(2) -0.0016(19) 0.004(2) 0.001(2)
C59 0.015(2) 0.015(2) 0.021(2) -0.0032(17) 0.002(2) -0.0035(18)
C60 0.026(3) 0.020(3) 0.024(3) -0.010(2) -0.003(2) 0.005(2)
C61 0.033(3) 0.044(3) 0.019(3) 0.002(2) 0.015(2) 0.011(2)
C62 0.035(3) 0.035(3) 0.015(2) -0.004(2) 0.006(2) 0.006(2)
C63 0.030(3) 0.034(3) 0.025(3) 0.000(2) 0.006(2) 0.016(2)
C64 0.042(3) 0.020(3) 0.023(3) 0.003(2) 0.015(3) 0.004(2)
C65 0.033(3) 0.009(2) 0.020(2) -0.0020(18) 0.011(2) 0.0074(19)
C66 0.023(3) 0.022(3) 0.027(3) -0.001(2) 0.013(2) -0.006(2)
C67 0.027(3) 0.014(2) 0.032(3) 0.004(2) 0.009(2) -0.005(2)
C68 0.016(3) 0.032(3) 0.032(3) 0.011(2) 0.003(2) -0.009(2)
O1 0.026(2) 0.0264(18) 0.038(2) 0.0059(15) 0.0055(16) 0.0014(15)
C69 0.026(3) 0.033(3) 0.047(3) -0.005(2) 0.001(3) -0.001(2)
C71 0.028(3) 0.027(3) 0.036(3) 0.006(2) 0.008(2) 0.001(2)
C70 0.033(3) 0.020(2) 0.041(3) 0.010(2) 0.007(3) 0.006(2)
N1 0.016(2) 0.0075(18) 0.0106(18) -0.0048(14) 0.0025(16) -0.0017(14)
N2 0.015(2) 0.0103(18) 0.0155(19) -0.0021(14) 0.0057(16) -0.0016(15)
N3 0.015(2) 0.0125(19) 0.0115(18) -0.0002(14) 0.0042(16) 0.0012(15)
N4 0.014(2) 0.0090(18) 0.0118(17) -0.0034(14) 0.0053(15) -0.0006(14)
P1 0.0103(6) 0.0095(5) 0.0111(5) -0.0005(4) 0.0037(5) -0.0004(4)
P2 0.0114(6) 0.0120(5) 0.0128(5) -0.0010(4) 0.0043(5) 0.0008(4)
P3 0.0095(6) 0.0106(5) 0.0122(5) -0.0016(4) 0.0033(5) -0.0006(4)
P4 0.0122(6) 0.0090(5) 0.0128(5) -0.0013(4) 0.0045(5) -0.0017(4)
S1 0.0197(6) 0.0212(6) 0.0138(5) -0.0003(4) 0.0071(5) 0.0040(5)
S2 0.0205(6) 0.0190(5) 0.0164(5) -0.0019(4) 0.0096(5) -0.0046(5)
Si1 0.0162(7) 0.0168(6) 0.0119(6) 0.0010(5) 0.0041(5) -0.0015(5)
Si2 0.0161(7) 0.0146(7) 0.0148(6) -0.0032(5) 0.0054(5) -0.0043(5)
Si3 0.0111(6) 0.0146(7) 0.0163(6) -0.0031(5) 0.0036(5) 0.0020(5)
Si4 0.0165(7) 0.0184(7) 0.0115(6) -0.0016(5) 0.0041(5) 0.0019(5)
Si5 0.0180(7) 0.0150(7) 0.0135(6) 0.0018(5) 0.0057(6) 0.0040(5)
Si6 0.0125(7) 0.0149(6) 0.0161(6) 0.0029(5) 0.0038(5) -0.0038(5)
Sn1 0.01211(14) 0.01211(15) 0.01185(15) -0.00019(12) 0.00425(12) -0.00098(12)
Sn2 0.01232(14) 0.01145(15) 0.01189(14) -0.00071(11) 0.00412(11) 0.00084(12)
C72 0.038(4) 0.039(3) 0.044(3) -0.003(3) 0.008(3) 0.001(3)

loop_
_atom_type_symbol
_atom_type_description
_atom_type_scat_dispersion_real
_atom_type_scat_dispersion_imag
_atom_type_scat_source
C C 0.0033 0.0016 'International Tables Vol C Tables 4.2.6.8 and 6.1.1.4'
H H 0.0000 0.0000 'International Tables Vol C Tables 4.2.6.8 and 6.1.1.4'
N N 0.0061 0.0033 'International Tables Vol C Tables 4.2.6.8 and 6.1.1.4'
Si Si 0.0817 0.0704 'International Tables Vol C Tables 4.2.6.8 and 6.1.1.4'
P P 0.1023 0.0942 'International Tables Vol C Tables 4.2.6.8 and 6.1.1.4'
S S 0.1246 0.1234 'International Tables Vol C Tables 4.2.6.8 and 6.1.1.4'
Sn Sn -0.6537 1.4246 'International Tables Vol C Tables 4.2.6.8 and 6.1.1.4'
O O 0.0106 0.0060 'International Tables Vol C Tables 4.2.6.8 and 6.1.1.4'

loop_
_geom_angle_atom_site_label_1
_geom_angle_atom_site_label_2
_geom_angle_atom_site_label_3
_geom_angle
_geom_angle_site_symmetry_1
_geom_angle_site_symmetry_3
_geom_angle_publ_flag
C2 C1 C6 119.3(4) . . ?
C2 C1 P1 120.8(3) . . ?
C6 C1 P1 119.8(3) . . ?
C3 C2 C1 120.3(4) . . ?
C3 C2 H2 119.9 . . ?
C1 C2 H2 119.9 . . ?
C2 C3 C4 120.1(4) . . ?
C2 C3 H3 120.0 . . ?
C4 C3 H3 120.0 . . ?
C3 C4 C5 119.8(4) . . ?
C3 C4 H4 120.1 . . ?
C5 C4 H4 120.1 . . ?
C6 C5 C4 120.6(4) . . ?
C6 C5 H5 119.7 . . ?
C4 C5 H5 119.7 . . ?
C5 C6 C1 119.9(4) . . ?
C5 C6 H6 120.0 . . ?
C1 C6 H6 120.0 . . ?
C12 C7 C8 118.8(4) . . ?
C12 C7 P1 122.1(3) . . ?
C8 C7 P1 119.0(3) . . ?
C9 C8 C7 120.8(4) . . ?
C9 C8 H8 119.6 . . ?
C7 C8 H8 119.6 . . ?
C8 C9 C10 120.3(4) . . ?
C8 C9 H9 119.8 . . ?
C10 C9 H9 119.8 . . ?
C11 C10 C9 119.3(4) . . ?
C11 C10 H10 120.3 . . ?
C9 C10 H10 120.3 . . ?
C10 C11 C12 120.7(4) . . ?
C10 C11 H11 119.7 . . ?
C12 C11 H11 119.7 . . ?
C7 C12 C11 119.9(4) . . ?
C7 C12 H12 120.0 . . ?
C11 C12 H12 120.0 . . ?
P1 C13 P2 125.3(2) . . ?
P1 C13 Sn1 88.55(15) . . ?
P2 C13 Sn1 121.6(2) . . ?
P1 C13 H13 106.4 . . ?
P2 C13 H13 106.4 . . ?
Sn1 C13 H13 106.4 . . ?
C19 C14 C15 119.8(4) . . ?
C19 C14 P2 120.5(3) . . ?
C15 C14 P2 119.7(3) . . ?
C16 C15 C14 119.4(4) . . ?
C16 C15 H15 120.3 . . ?
C14 C15 H15 120.3 . . ?
C17 C16 C15 120.9(5) . . ?
C17 C16 H16 119.6 . . ?
C15 C16 H16 119.6 . . ?
C16 C17 C18 119.9(4) . . ?
C16 C17 H17 120.0 . . ?
C18 C17 H17 120.0 . . ?
C17 C18 C19 120.6(5) . . ?
C17 C18 H18 119.7 . . ?
C19 C18 H18 119.7 . . ?
C14 C19 C18 119.4(4) . . ?
C14 C19 H19 120.3 . . ?
C18 C19 H19 120.3 . . ?
C25 C20 C21 118.7(4) . . ?
C25 C20 P2 117.7(3) . . ?
C21 C20 P2 123.6(3) . . ?
C22 C21 C20 120.4(4) . . ?
C22 C21 H21 119.8 . . ?
C20 C21 H21 119.8 . . ?
C23 C22 C21 120.1(4) . . ?
C23 C22 H22 119.9 . . ?
C21 C22 H22 119.9 . . ?
C22 C23 C24 120.1(5) . . ?
C22 C23 H23 120.0 . . ?
C24 C23 H23 120.0 . . ?
C23 C24 C25 120.0(4) . . ?
C23 C24 H24 120.0 . . ?
C25 C24 H24 120.0 . . ?
C20 C25 C24 120.7(4) . . ?
C20 C25 H25 119.6 . . ?
C24 C25 H25 119.6 . . ?
Si1 C26 H26A 109.5 . . ?
Si1 C26 H26B 109.5 . . ?
H26A C26 H26B 109.5 . . ?
Si1 C26 H26C 109.5 . . ?
H26A C26 H26C 109.5 . . ?
H26B C26 H26C 109.5 . . ?
Si1 C27 H27A 109.5 . . ?
Si1 C27 H27B 109.5 . . ?
H27A C27 H27B 109.5 . . ?
Si1 C27 H27C 109.5 . . ?
H27A C27 H27C 109.5 . . ?
H27B C27 H27C 109.5 . . ?
Si1 C28 H28A 109.5 . . ?
Si1 C28 H28B 109.5 . . ?
H28A C28 H28B 109.5 . . ?
Si1 C28 H28C 109.5 . . ?
H28A C28 H28C 109.5 . . ?
H28B C28 H28C 109.5 . . ?
Si2 C29 H29A 109.5 . . ?
Si2 C29 H29B 109.5 . . ?
H29A C29 H29B 109.5 . . ?
Si2 C29 H29C 109.5 . . ?
H29A C29 H29C 109.5 . . ?
H29B C29 H29C 109.5 . . ?
Si2 C30 H30A 109.5 . . ?
Si2 C30 H30B 109.5 . . ?
H30A C30 H30B 109.5 . . ?
Si2 C30 H30C 109.5 . . ?
H30A C30 H30C 109.5 . . ?
H30B C30 H30C 109.5 . . ?
Si2 C31 H31A 109.5 . . ?
Si2 C31 H31B 109.5 . . ?
H31A C31 H31B 109.5 . . ?
Si2 C31 H31C 109.5 . . ?
H31A C31 H31C 109.5 . . ?
H31B C31 H31C 109.5 . . ?
Si3 C32 H32A 109.5 . . ?
Si3 C32 H32B 109.5 . . ?
H32A C32 H32B 109.5 . . ?
Si3 C32 H32C 109.5 . . ?
H32A C32 H32C 109.5 . . ?
H32B C32 H32C 109.5 . . ?
Si3 C33 H33A 109.5 . . ?
Si3 C33 H33B 109.5 . . ?
H33A C33 H33B 109.5 . . ?
Si3 C33 H33C 109.5 . . ?
H33A C33 H33C 109.5 . . ?
H33B C33 H33C 109.5 . . ?
Si3 C34 H34A 109.5 . . ?
Si3 C34 H34B 109.5 . . ?
H34A C34 H34B 109.5 . . ?
Si3 C34 H34C 109.5 . . ?
H34A C34 H34C 109.5 . . ?
H34B C34 H34C 109.5 . . ?
C36 C35 C40 119.1(4) . . ?
C36 C35 P3 122.1(3) . . ?
C40 C35 P3 118.7(3) . . ?
C35 C36 C37 120.7(4) . . ?
C35 C36 H36 119.7 . . ?
C37 C36 H36 119.7 . . ?
C38 C37 C36 119.9(4) . . ?
C38 C37 H37 120.0 . . ?
C36 C37 H37 120.0 . . ?
C37 C38 C39 120.6(4) . . ?
C37 C38 H38 119.7 . . ?
C39 C38 H38 119.7 . . ?
C38 C39 C40 119.7(4) . . ?
C38 C39 H39 120.2 . . ?
C40 C39 H39 120.2 . . ?
C39 C40 C35 120.0(4) . . ?
C39 C40 H40 120.0 . . ?
C35 C40 H40 120.0 . . ?
C46 C41 C42 119.6(4) . . ?
C46 C41 P3 119.9(3) . . ?
C42 C41 P3 120.4(3) . . ?
C43 C42 C41 119.7(4) . . ?
C43 C42 H42 120.1 . . ?
C41 C42 H42 120.1 . . ?
C44 C43 C42 120.2(4) . . ?
C44 C43 H43 119.9 . . ?
C42 C43 H43 119.9 . . ?
C45 C44 C43 120.4(4) . . ?
C45 C44 H44 119.8 . . ?
C43 C44 H44 119.8 . . ?
C44 C45 C46 120.2(4) . . ?
C44 C45 H45 119.9 . . ?
C46 C45 H45 119.9 . . ?
C41 C46 C45 119.8(4) . . ?
C41 C46 H46 120.1 . . ?
C45 C46 H46 120.1 . . ?
P3 C47 P4 123.4(2) . . ?
P3 C47 Sn2 87.96(15) . . ?
P4 C47 Sn2 124.4(2) . . ?
P3 C47 H47 106.3 . . ?
P4 C47 H47 106.3 . . ?
Sn2 C47 H47 106.3 . . ?
C49 C48 C53 119.5(4) . . ?
C49 C48 P4 120.6(3) . . ?
C53 C48 P4 119.8(3) . . ?
C48 C49 C50 119.9(4) . . ?
C48 C49 H49 120.1 . . ?
C50 C49 H49 120.1 . . ?
C51 C50 C49 120.1(4) . . ?
C51 C50 H50 119.9 . . ?
C49 C50 H50 119.9 . . ?
C50 C51 C52 120.3(4) . . ?
C50 C51 H51 119.9 . . ?
C52 C51 H51 119.9 . . ?
C53 C52 C51 119.9(4) . . ?
C53 C52 H52 120.1 . . ?
C51 C52 H52 120.1 . . ?
C52 C53 C48 120.3(4) . . ?
C52 C53 H53 119.9 . . ?
C48 C53 H53 119.9 . . ?
C59 C54 C55 118.5(4) . . ?
C59 C54 P4 124.2(3) . . ?
C55 C54 P4 117.2(3) . . ?
C56 C55 C54 120.9(4) . . ?
C56 C55 H55 119.5 . . ?
C54 C55 H55 119.5 . . ?
C57 C56 C55 119.6(4) . . ?
C57 C56 H56 120.2 . . ?
C55 C56 H56 120.2 . . ?
C58 C57 C56 120.5(5) . . ?
C58 C57 H57 119.7 . . ?
C56 C57 H57 119.7 . . ?
C57 C58 C59 120.7(5) . . ?
C57 C58 H58 119.7 . . ?
C59 C58 H58 119.7 . . ?
C58 C59 C54 119.7(4) . . ?
C58 C59 H59 120.1 . . ?
C54 C59 H59 120.1 . . ?
Si4 C60 H60A 109.5 . . ?
Si4 C60 H60B 109.5 . . ?
H60A C60 H60B 109.5 . . ?
Si4 C60 H60C 109.5 . . ?
H60A C60 H60C 109.5 . . ?
H60B C60 H60C 109.5 . . ?
Si4 C61 H61A 109.5 . . ?
Si4 C61 H61B 109.5 . . ?
H61A C61 H61B 109.5 . . ?
Si4 C61 H61C 109.5 . . ?
H61A C61 H61C 109.5 . . ?
H61B C61 H61C 109.5 . . ?
Si4 C62 H62A 109.5 . . ?
Si4 C62 H62B 109.5 . . ?
H62A C62 H62B 109.5 . . ?
Si4 C62 H62C 109.5 . . ?
H62A C62 H62C 109.5 . . ?
H62B C62 H62C 109.5 . . ?
Si5 C63 H63A 109.5 . . ?
Si5 C63 H63B 109.5 . . ?
H63A C63 H63B 109.5 . . ?
Si5 C63 H63C 109.5 . . ?
H63A C63 H63C 109.5 . . ?
H63B C63 H63C 109.5 . . ?
Si5 C64 H64A 109.5 . . ?
Si5 C64 H64B 109.5 . . ?
H64A C64 H64B 109.5 . . ?
Si5 C64 H64C 109.5 . . ?
H64A C64 H64C 109.5 . . ?
H64B C64 H64C 109.5 . . ?
Si5 C65 H65A 109.5 . . ?
Si5 C65 H65B 109.5 . . ?
H65A C65 H65B 109.5 . . ?
Si5 C65 H65C 109.5 . . ?
H65A C65 H65C 109.5 . . ?
H65B C65 H65C 109.5 . . ?
Si6 C66 H66A 109.5 . . ?
Si6 C66 H66B 109.5 . . ?
H66A C66 H66B 109.5 . . ?
Si6 C66 H66C 109.5 . . ?
H66A C66 H66C 109.5 . . ?
H66B C66 H66C 109.5 . . ?
Si6 C67 H67A 109.5 . . ?
Si6 C67 H67B 109.5 . . ?
H67A C67 H67B 109.5 . . ?
Si6 C67 H67C 109.5 . . ?
H67A C67 H67C 109.5 . . ?
H67B C67 H67C 109.5 . . ?
Si6 C68 H68A 109.5 . . ?
Si6 C68 H68B 109.5 . . ?
H68A C68 H68B 109.5 . . ?
Si6 C68 H68C 109.5 . . ?
H68A C68 H68C 109.5 . . ?
H68B C68 H68C 109.5 . . ?
C71 O1 C70 115.5(3) . . ?
C70 C69 H69A 109.5 . . ?
C70 C69 H69B 109.5 . . ?
H69A C69 H69B 109.5 . . ?
C70 C69 H69C 109.5 . . ?
H69A C69 H69C 109.5 . . ?
H69B C69 H69C 109.5 . . ?
O1 C71 C72 113.7(4) . . ?
O1 C71 H71A 108.8 . . ?
C72 C71 H71A 108.8 . . ?
O1 C71 H71B 108.8 . . ?
C72 C71 H71B 108.8 . . ?
H71A C71 H71B 107.7 . . ?
O1 C70 C69 107.9(4) . . ?
O1 C70 H70A 110.1 . . ?
C69 C70 H70A 110.1 . . ?
O1 C70 H70B 110.1 . . ?
C69 C70 H70B 110.1 . . ?
H70A C70 H70B 108.4 . . ?
Si2 N1 Si1 121.1(2) . . ?
Si2 N1 Sn1 130.25(19) . . ?
Si1 N1 Sn1 106.30(17) . . ?
P1 N2 Si3 136.8(2) . . ?
P1 N2 Sn1 96.59(16) . . ?
Si3 N2 Sn1 125.35(18) . . ?
Si5 N3 Si4 121.9(2) . . ?
Si5 N3 Sn2 130.7(2) . . ?
Si4 N3 Sn2 105.44(17) . . ?
P3 N4 Si6 138.2(2) . . ?
P3 N4 Sn2 95.99(16) . . ?
Si6 N4 Sn2 124.62(18) . . ?
N2 P1 C13 99.98(18) . . ?
N2 P1 C7 114.53(18) . . ?
C13 P1 C7 114.4(2) . . ?
N2 P1 C1 112.16(19) . . ?
C13 P1 C1 111.34(19) . . ?
C7 P1 C1 104.73(18) . . ?
N2 P1 Sn1 50.44(13) . . ?
C13 P1 Sn1 54.44(12) . . ?
C7 P1 Sn1 148.55(14) . . ?
C1 P1 Sn1 106.68(13) . . ?
C13 P2 C20 104.28(19) . . ?
C13 P2 C14 105.93(18) . . ?
C20 P2 C14 104.4(2) . . ?
C13 P2 S1 117.20(14) . . ?
C20 P2 S1 111.50(14) . . ?
C14 P2 S1 112.44(14) . . ?
N4 P3 C47 100.18(18) . . ?
N4 P3 C41 112.54(19) . . ?
C47 P3 C41 111.16(19) . . ?
N4 P3 C35 113.64(18) . . ?
C47 P3 C35 114.65(19) . . ?
C41 P3 C35 104.94(19) . . ?
N4 P3 Sn2 50.74(12) . . ?
C47 P3 Sn2 54.63(12) . . ?
C41 P3 Sn2 106.36(13) . . ?
C35 P3 Sn2 148.62(14) . . ?
C47 P4 C54 104.32(19) . . ?
C47 P4 C48 105.98(19) . . ?
C54 P4 C48 104.24(19) . . ?
C47 P4 S2 116.70(14) . . ?
C54 P4 S2 111.46(15) . . ?
C48 P4 S2 113.05(14) . . ?
N1 Si1 C27 114.85(19) . . ?
N1 Si1 C28 111.9(2) . . ?
C27 Si1 C28 106.2(2) . . ?
N1 Si1 C26 110.15(18) . . ?
C27 Si1 C26 106.1(2) . . ?
C28 Si1 C26 107.2(2) . . ?
N1 Si2 C29 112.62(18) . . ?
N1 Si2 C31 111.27(19) . . ?
C29 Si2 C31 108.1(2) . . ?
N1 Si2 C30 114.5(2) . . ?
C29 Si2 C30 103.2(2) . . ?
C31 Si2 C30 106.6(2) . . ?
N2 Si3 C32 106.1(2) . . ?
N2 Si3 C34 113.8(2) . . ?
C32 Si3 C34 107.5(2) . . ?
N2 Si3 C33 109.7(2) . . ?
C32 Si3 C33 111.3(2) . . ?
C34 Si3 C33 108.5(2) . . ?
N3 Si4 C61 111.1(2) . . ?
N3 Si4 C62 114.49(19) . . ?
C61 Si4 C62 106.8(2) . . ?
N3 Si4 C60 110.8(2) . . ?
C61 Si4 C60 107.6(2) . . ?
C62 Si4 C60 105.6(2) . . ?
N3 Si5 C63 113.7(2) . . ?
N3 Si5 C65 113.34(18) . . ?
C63 Si5 C65 103.2(2) . . ?
N3 Si5 C64 111.5(2) . . ?
C63 Si5 C64 106.7(2) . . ?
C65 Si5 C64 107.9(2) . . ?
N4 Si6 C66 105.90(19) . . ?
N4 Si6 C68 113.7(2) . . ?
C66 Si6 C68 107.9(2) . . ?
N4 Si6 C67 109.3(2) . . ?
C66 Si6 C67 111.1(2) . . ?
C68 Si6 C67 108.9(2) . . ?
N1 Sn1 N2 107.02(13) . . ?
N1 Sn1 C13 100.51(13) . . ?
N2 Sn1 C13 67.29(13) . . ?
N1 Sn1 P1 116.94(9) . . ?
N2 Sn1 P1 32.97(9) . . ?
C13 Sn1 P1 37.01(10) . . ?
N3 Sn2 N4 106.64(13) . . ?
N3 Sn2 C47 98.80(13) . . ?
N4 Sn2 C47 67.83(13) . . ?
N3 Sn2 P3 116.12(9) . . ?
N4 Sn2 P3 33.28(9) . . ?
C47 Sn2 P3 37.41(10) . . ?
C71 C72 H72A 109.5 . . ?
C71 C72 H72B 109.5 . . ?
H72A C72 H72B 109.5 . . ?
C71 C72 H72C 109.5 . . ?
H72A C72 H72C 109.5 . . ?
H72B C72 H72C 109.5 . . ?

loop_
_geom_bond_atom_site_label_1
_geom_bond_atom_site_label_2
_geom_bond_distance
_geom_bond_site_symmetry_2
_geom_bond_publ_flag
C1 C2 1.395(6) . ?
C1 C6 1.401(6) . ?
C1 P1 1.812(4) . ?
C2 C3 1.381(6) . ?
C2 H2 0.9500 . ?
C3 C4 1.388(6) . ?
C3 H3 0.9500 . ?
C4 C5 1.389(6) . ?
C4 H4 0.9500 . ?
C5 C6 1.374(6) . ?
C5 H5 0.9500 . ?
C6 H6 0.9500 . ?
C7 C12 1.385(6) . ?
C7 C8 1.408(6) . ?
C7 P1 1.807(4) . ?
C8 C9 1.367(6) . ?
C8 H8 0.9500 . ?
C9 C10 1.394(6) . ?
C9 H9 0.9500 . ?
C10 C11 1.381(6) . ?
C10 H10 0.9500 . ?
C11 C12 1.397(6) . ?
C11 H11 0.9500 . ?
C12 H12 0.9500 . ?
C13 P1 1.760(4) . ?
C13 P2 1.794(4) . ?
C13 Sn1 2.379(4) . ?
C13 H13 1.0000 . ?
C14 C19 1.391(6) . ?
C14 C15 1.397(6) . ?
C14 P2 1.827(4) . ?
C15 C16 1.397(6) . ?
C15 H15 0.9500 . ?
C16 C17 1.365(7) . ?
C16 H16 0.9500 . ?
C17 C18 1.381(7) . ?
C17 H17 0.9500 . ?
C18 C19 1.399(6) . ?
C18 H18 0.9500 . ?
C19 H19 0.9500 . ?
C20 C25 1.387(6) . ?
C20 C21 1.402(6) . ?
C20 P2 1.819(5) . ?
C21 C22 1.389(6) . ?
C21 H21 0.9500 . ?
C22 C23 1.381(6) . ?
C22 H22 0.9500 . ?
C23 C24 1.383(7) . ?
C23 H23 0.9500 . ?
C24 C25 1.391(6) . ?
C24 H24 0.9500 . ?
C25 H25 0.9500 . ?
C26 Si1 1.884(4) . ?
C26 H26A 0.9800 . ?
C26 H26B 0.9800 . ?
C26 H26C 0.9800 . ?
C27 Si1 1.869(4) . ?
C27 H27A 0.9800 . ?
C27 H27B 0.9800 . ?
C27 H27C 0.9800 . ?
C28 Si1 1.870(5) . ?
C28 H28A 0.9800 . ?
C28 H28B 0.9800 . ?
C28 H28C 0.9800 . ?
C29 Si2 1.866(4) . ?
C29 H29A 0.9800 . ?
C29 H29B 0.9800 . ?
C29 H29C 0.9800 . ?
C30 Si2 1.880(5) . ?
C30 H30A 0.9800 . ?
C30 H30B 0.9800 . ?
C30 H30C 0.9800 . ?
C31 Si2 1.872(4) . ?
C31 H31A 0.9800 . ?
C31 H31B 0.9800 . ?
C31 H31C 0.9800 . ?
C32 Si3 1.858(5) . ?
C32 H32A 0.9800 . ?
C32 H32B 0.9800 . ?
C32 H32C 0.9800 . ?
C33 Si3 1.864(5) . ?
C33 H33A 0.9800 . ?
C33 H33B 0.9800 . ?
C33 H33C 0.9800 . ?
C34 Si3 1.862(5) . ?
C34 H34A 0.9800 . ?
C34 H34B 0.9800 . ?
C34 H34C 0.9800 . ?
C35 C36 1.386(6) . ?
C35 C40 1.402(6) . ?
C35 P3 1.812(4) . ?
C36 C37 1.387(6) . ?
C36 H36 0.9500 . ?
C37 C38 1.375(6) . ?
C37 H37 0.9500 . ?
C38 C39 1.385(6) . ?
C38 H38 0.9500 . ?
C39 C40 1.392(6) . ?
C39 H39 0.9500 . ?
C40 H40 0.9500 . ?
C41 C46 1.386(6) . ?
C41 C42 1.405(5) . ?
C41 P3 1.807(4) . ?
C42 C43 1.386(6) . ?
C42 H42 0.9500 . ?
C43 C44 1.379(6) . ?
C43 H43 0.9500 . ?
C44 C45 1.378(6) . ?
C44 H44 0.9500 . ?
C45 C46 1.393(6) . ?
C45 H45 0.9500 . ?
C46 H46 0.9500 . ?
C47 P3 1.776(4) . ?
C47 P4 1.780(4) . ?
C47 Sn2 2.384(4) . ?
C47 H47 1.0000 . ?
C48 C49 1.388(6) . ?
C48 C53 1.394(5) . ?
C48 P4 1.826(4) . ?
C49 C50 1.394(6) . ?
C49 H49 0.9500 . ?
C50 C51 1.376(6) . ?
C50 H50 0.9500 . ?
C51 C52 1.387(7) . ?
C51 H51 0.9500 . ?
C52 C53 1.382(6) . ?
C52 H52 0.9500 . ?
C53 H53 0.9500 . ?
C54 C59 1.393(6) . ?
C54 C55 1.406(6) . ?
C54 P4 1.819(5) . ?
C55 C56 1.381(7) . ?
C55 H55 0.9500 . ?
C56 C57 1.378(7) . ?
C56 H56 0.9500 . ?
C57 C58 1.371(7) . ?
C57 H57 0.9500 . ?
C58 C59 1.393(6) . ?
C58 H58 0.9500 . ?
C59 H59 0.9500 . ?
C60 Si4 1.883(5) . ?
C60 H60A 0.9800 . ?
C60 H60B 0.9800 . ?
C60 H60C 0.9800 . ?
C61 Si4 1.867(5) . ?
C61 H61A 0.9800 . ?
C61 H61B 0.9800 . ?
C61 H61C 0.9800 . ?
C62 Si4 1.875(5) . ?
C62 H62A 0.9800 . ?
C62 H62B 0.9800 . ?
C62 H62C 0.9800 . ?
C63 Si5 1.874(5) . ?
C63 H63A 0.9800 . ?
C63 H63B 0.9800 . ?
C63 H63C 0.9800 . ?
C64 Si5 1.877(5) . ?
C64 H64A 0.9800 . ?
C64 H64B 0.9800 . ?
C64 H64C 0.9800 . ?
C65 Si5 1.875(4) . ?
C65 H65A 0.9800 . ?
C65 H65B 0.9800 . ?
C65 H65C 0.9800 . ?
C66 Si6 1.859(4) . ?
C66 H66A 0.9800 . ?
C66 H66B 0.9800 . ?
C66 H66C 0.9800 . ?
C67 Si6 1.872(5) . ?
C67 H67A 0.9800 . ?
C67 H67B 0.9800 . ?
C67 H67C 0.9800 . ?
C68 Si6 1.864(5) . ?
C68 H68A 0.9800 . ?
C68 H68B 0.9800 . ?
C68 H68C 0.9800 . ?
O1 C71 1.418(5) . ?
O1 C70 1.428(5) . ?
C69 C70 1.492(7) . ?
C69 H69A 0.9800 . ?
C69 H69B 0.9800 . ?
C69 H69C 0.9800 . ?
C71 C72 1.494(6) . ?
C71 H71A 0.9900 . ?
C71 H71B 0.9900 . ?
C70 H70A 0.9900 . ?
C70 H70B 0.9900 . ?
N1 Si2 1.739(4) . ?
N1 Si1 1.740(4) . ?
N1 Sn1 2.139(3) . ?
N2 P1 1.601(3) . ?
N2 Si3 1.738(4) . ?
N2 Sn1 2.269(4) . ?
N3 Si5 1.724(4) . ?
N3 Si4 1.743(4) . ?
N3 Sn2 2.152(4) . ?
N4 P3 1.612(3) . ?
N4 Si6 1.727(4) . ?
N4 Sn2 2.275(3) . ?
P1 Sn1 2.9233(11) . ?
P2 S1 1.9578(15) . ?
P3 Sn2 2.9221(11) . ?
P4 S2 1.9603(15) . ?
C72 H72A 0.9800 . ?
C72 H72B 0.9800 . ?
C72 H72C 0.9800 . ?
